data_7033333
loop_
_publ_author_name
'Grusenmeyer, Tod A.'
'King, Albert W.'
'Mague, Joel T.'
'Rack, Jeffrey J.'
'Schmehl, Russell H.'

_publ_section_title
;
 Sn(iv) Schiff base complexes: triplet photosensitizers for photoredox
 reactions.
;
_journal_issue 47
_journal_name_full 'Dalton transactions (Cambridge, England : 2003)'
_journal_page_first 17754
_journal_page_last 17765
_journal_paper_doi 10.1039/c4dt01427h
_journal_volume 43
_journal_year 2014
_chemical_formula_moiety 'C26 H25 Cl2 N3 O Sn, C H2 Cl2'
_chemical_formula_sum 'C27 H27 Cl4 N3 O Sn'
_chemical_formula_weight 670.00
_chemical_name_systematic
;
 ?
;
_space_group_crystal_system triclinic
_space_group_IT_number 2
_space_group_name_Hall '-P 1'
_space_group_name_H-M_alt 'P -1'
_symmetry_space_group_name_Hall '-P 1'
_symmetry_space_group_name_H-M 'P -1'
_atom_sites_solution_hydrogens geom
_atom_sites_solution_primary direct
_atom_sites_solution_secondary difmap
_audit_creation_method SHELXL-2013
_cell_angle_alpha 79.475(2)
_cell_angle_beta 85.523(2)
_cell_angle_gamma 89.286(1)
_cell_formula_units_Z 2
_cell_length_a 9.4970(6)
_cell_length_b 11.2897(7)
_cell_length_c 12.8081(8)
_cell_measurement_reflns_used 9964
_cell_measurement_temperature 100(2)
_cell_measurement_theta_max 69.759
_cell_measurement_theta_min 3.520
_cell_volume 1346.04(15)
_computing_cell_refinement '<i>SAINT</i> (Bruker AXS, 2013a)'
_computing_data_collection '<i>APEX2</i> (Bruker AXS, 2013)'
_computing_data_reduction '<i>SAINT</i>  (Bruker AXS, 2013a)'
_computing_molecular_graphics '<i>DIAMOND</i> (Brandenburg & Putz, 2012)'
_computing_publication_material '<i>SHELXTL</i> (Bruker AXS, 2008)'
_computing_structure_refinement '<i>SHELXL-2013</i> (Sheldrick, 2013)'
_computing_structure_solution '<i>SHELXT</i> (Bruker AXS 2013c)'
_diffrn_ambient_temperature 100(2)
_diffrn_detector_area_resol_mean 10.4167
_diffrn_measured_fraction_theta_full 0.989
_diffrn_measured_fraction_theta_max 0.975
_diffrn_measurement_device_type 'Bruker D8 VENTURE PHOTON 100 CMOS'
_diffrn_measurement_method '\w scans'
_diffrn_radiation_monochromator mirror
_diffrn_radiation_type CuK\a
_diffrn_radiation_wavelength 1.54178
_diffrn_reflns_av_R_equivalents 0.0326
_diffrn_reflns_av_unetI/netI 0.0271
_diffrn_reflns_Laue_measured_fraction_full 0.989
_diffrn_reflns_Laue_measured_fraction_max 0.975
_diffrn_reflns_limit_h_max 11
_diffrn_reflns_limit_h_min -11
_diffrn_reflns_limit_k_max 13
_diffrn_reflns_limit_k_min -13
_diffrn_reflns_limit_l_max 15
_diffrn_reflns_limit_l_min -14
_diffrn_reflns_number 19798
_diffrn_reflns_point_group_measured_fraction_full 0.989
_diffrn_reflns_point_group_measured_fraction_max 0.975
_diffrn_reflns_theta_full 66.000
_diffrn_reflns_theta_max 69.781
_diffrn_reflns_theta_min 3.520
_diffrn_source 'INCOATEC I\mS micro--focus source'
_exptl_absorpt_coefficient_mu 11.415
_exptl_absorpt_correction_T_max 0.60
_exptl_absorpt_correction_T_min 0.21
_exptl_absorpt_correction_type numerical
_exptl_absorpt_process_details '<i>SADABS</i> (Bruker AXS, 2013b)'
_exptl_crystal_colour orange
_exptl_crystal_density_diffrn 1.653
_exptl_crystal_density_method 'not measured'
_exptl_crystal_description slab
_exptl_crystal_F_000 672
_exptl_crystal_size_max 0.260
_exptl_crystal_size_mid 0.160
_exptl_crystal_size_min 0.050
_exptl_transmission_factor_max 0.699
_exptl_transmission_factor_min 0.248
_refine_diff_density_max 0.390
_refine_diff_density_min -0.506
_refine_diff_density_rms 0.070
_refine_ls_extinction_method none
_refine_ls_goodness_of_fit_ref 1.067
_refine_ls_hydrogen_treatment constr
_refine_ls_matrix_type full
_refine_ls_number_parameters 327
_refine_ls_number_reflns 4970
_refine_ls_number_restraints 0
_refine_ls_restrained_S_all 1.067
_refine_ls_R_factor_all 0.0197
_refine_ls_R_factor_gt 0.0191
_refine_ls_shift/su_max 0.001
_refine_ls_shift/su_mean 0.000
_refine_ls_structure_factor_coef Fsqd
_refine_ls_weighting_details
;
 w=1/[\s^2^(Fo^2^)+(0.0197P)^2^+0.6733P]
 where P=(Fo^2^+2Fc^2^)/3
;
_refine_ls_weighting_scheme calc
_refine_ls_wR_factor_gt 0.0469
_refine_ls_wR_factor_ref 0.0473
_reflns_Friedel_coverage 0.000
_reflns_number_gt 4858
_reflns_number_total 4970
_reflns_threshold_expression 'I > 2\s(I)'
_cod_data_source_file c4dt01427h2.cif
_cod_data_source_block RHS015_0m_a
_cod_database_code 7033333
_shelx_space_group_comment
;
The symmetry employed for this shelxl refinement is uniquely defined
by the following loop, which should always be used as a source of
symmetry information in preference to the above space-group names.
They are only intended as comments.
;
_shelx_estimated_absorpt_t_min 0.155
_shelx_estimated_absorpt_t_max 0.599
_shelxl_version_number 2013-2

loop_
_space_group_symop_operation_xyz
'x, y, z'
'-x, -y, -z'

loop_
_atom_site_label
_atom_site_type_symbol
_atom_site_fract_x
_atom_site_fract_y
_atom_site_fract_z
_atom_site_U_iso_or_equiv
_atom_site_adp_type
_atom_site_occupancy
_atom_site_site_symmetry_order
_atom_site_calc_flag
_atom_site_refinement_flags_posn
_atom_site_refinement_flags_adp
Sn1 Sn 0.22174(2) 0.26637(2) 0.16442(2) 0.01319(5) Uani 1 1 d . .
Cl1 Cl 0.05907(4) 0.12366(4) 0.28838(3) 0.01725(9) Uani 1 1 d . .
Cl2 Cl 0.34202(4) 0.42009(4) 0.02522(3) 0.01865(9) Uani 1 1 d . .
O1 O 0.19252(13) 0.39355(11) 0.25810(10) 0.0171(3) Uani 1 1 d . .
N1 N 0.02824(15) 0.32596(13) 0.09202(12) 0.0142(3) Uani 1 1 d . .
N2 N 0.20388(15) 0.15576(13) 0.03740(12) 0.0153(3) Uani 1 1 d . .
N3 N -0.00456(16) 0.70236(14) 0.42920(12) 0.0185(3) Uani 1 1 d . .
C1 C 0.08671(18) 0.46974(15) 0.26709(14) 0.0145(3) Uani 1 1 d . .
C2 C 0.09348(18) 0.54250(15) 0.34272(14) 0.0156(4) Uani 1 1 d . .
H2 H 0.1706 0.5336 0.3865 0.019 Uiso 1 1 calc R U
C3 C -0.01164(19) 0.63004(16) 0.35667(14) 0.0167(4) Uani 1 1 d . .
C4 C -0.12712(19) 0.64037(16) 0.28980(15) 0.0183(4) Uani 1 1 d . .
H4 H -0.1993 0.6980 0.2969 0.022 Uiso 1 1 calc R U
C5 C -0.13383(19) 0.56849(16) 0.21666(15) 0.0176(4) Uani 1 1 d . .
H5 H -0.2116 0.5775 0.1735 0.021 Uiso 1 1 calc R U
C6 C -0.02986(18) 0.47970(15) 0.20110(14) 0.0153(3) Uani 1 1 d . .
C7 C -0.05130(18) 0.41333(15) 0.12180(14) 0.0156(4) Uani 1 1 d . .
H7 H -0.1333 0.4332 0.0843 0.019 Uiso 1 1 calc R U
C8 C -0.01258(18) 0.26492(15) 0.01279(14) 0.0151(3) Uani 1 1 d . .
C9 C -0.13514(19) 0.28334(16) -0.03963(15) 0.0178(4) Uani 1 1 d . .
H9 H -0.2021 0.3409 -0.0214 0.021 Uiso 1 1 calc R U
C10 C -0.1618(2) 0.21805(17) -0.11942(15) 0.0196(4) Uani 1 1 d . .
H10 H -0.2469 0.2325 -0.1541 0.024 Uiso 1 1 calc R U
C11 C -0.06898(19) 0.13416(16) -0.14881(14) 0.0180(4) Uani 1 1 d . .
H11 H -0.0893 0.0915 -0.2033 0.022 Uiso 1 1 calc R U
C12 C 0.05730(19) 0.11172(16) -0.09729(14) 0.0166(4) Uani 1 1 d . .
C13 C 0.16044(19) 0.02815(16) -0.12295(14) 0.0181(4) Uani 1 1 d . .
H13 H 0.1463 -0.0166 -0.1773 0.022 Uiso 1 1 calc R U
C14 C 0.2810(2) 0.01160(16) -0.06962(15) 0.0196(4) Uani 1 1 d . .
H14 H 0.3513 -0.0435 -0.0874 0.024 Uiso 1 1 calc R U
C15 C 0.29899(19) 0.07712(16) 0.01145(15) 0.0183(4) Uani 1 1 d . .
H15 H 0.3820 0.0647 0.0489 0.022 Uiso 1 1 calc R U
C16 C 0.08449(18) 0.17629(15) -0.01605(14) 0.0150(3) Uani 1 1 d . .
C17 C 0.41093(18) 0.18583(16) 0.22643(14) 0.0167(4) Uani 1 1 d . .
C18 C 0.4075(2) 0.07168(17) 0.29070(16) 0.0216(4) Uani 1 1 d . .
H18 H 0.3224 0.0262 0.3019 0.026 Uiso 1 1 calc R U
C19 C 0.5275(2) 0.02358(18) 0.33873(16) 0.0249(4) Uani 1 1 d . .
H19 H 0.5238 -0.0544 0.3820 0.030 Uiso 1 1 calc R U
C20 C 0.6518(2) 0.08901(18) 0.32355(15) 0.0231(4) Uani 1 1 d . .
H20 H 0.7328 0.0569 0.3577 0.028 Uiso 1 1 calc R U
C21 C 0.6580(2) 0.20126(18) 0.25847(17) 0.0245(4) Uani 1 1 d . .
H21 H 0.7438 0.2457 0.2471 0.029 Uiso 1 1 calc R U
C22 C 0.5386(2) 0.24948(17) 0.20943(16) 0.0207(4) Uani 1 1 d . .
H22 H 0.5440 0.3262 0.1641 0.025 Uiso 1 1 calc R U
C23 C 0.1094(2) 0.69365(17) 0.50109(15) 0.0197(4) Uani 1 1 d . .
H23A H 0.1397 0.6086 0.5189 0.024 Uiso 1 1 calc R U
H23B H 0.0734 0.7194 0.5681 0.024 Uiso 1 1 calc R U
C24 C 0.2363(2) 0.7715(2) 0.45170(18) 0.0298(5) Uani 1 1 d . .
H24A H 0.2726 0.7461 0.3855 0.045 Uiso 1 1 calc R U
H24B H 0.3105 0.7622 0.5017 0.045 Uiso 1 1 calc R U
H24C H 0.2075 0.8561 0.4362 0.045 Uiso 1 1 calc R U
C25 C -0.1063(2) 0.80164(17) 0.43482(16) 0.0224(4) Uani 1 1 d . .
H25A H -0.1248 0.8408 0.3615 0.027 Uiso 1 1 calc R U
H25B H -0.0632 0.8626 0.4691 0.027 Uiso 1 1 calc R U
C26 C -0.2460(2) 0.76076(19) 0.49632(16) 0.0273(4) Uani 1 1 d . .
H26A H -0.2945 0.7072 0.4585 0.041 Uiso 1 1 calc R U
H26B H -0.3053 0.8312 0.5024 0.041 Uiso 1 1 calc R U
H26C H -0.2283 0.7175 0.5676 0.041 Uiso 1 1 calc R U
C27 C 0.4696(2) 0.58039(19) 0.23618(17) 0.0274(4) Uani 1 1 d . .
H27A H 0.3676 0.5756 0.2265 0.033 Uiso 1 1 calc R U
H27B H 0.5219 0.5395 0.1830 0.033 Uiso 1 1 calc R U
Cl3 Cl 0.52199(5) 0.73394(4) 0.21411(4) 0.02848(11) Uani 1 1 d . .
Cl4 Cl 0.50258(6) 0.50607(5) 0.36530(4) 0.03529(12) Uani 1 1 d . .

loop_
_atom_site_aniso_label
_atom_site_aniso_U_11
_atom_site_aniso_U_22
_atom_site_aniso_U_33
_atom_site_aniso_U_23
_atom_site_aniso_U_13
_atom_site_aniso_U_12
Sn1 0.01112(7) 0.01553(7) 0.01380(7) -0.00385(4) -0.00372(4) 0.00060(4)
Cl1 0.0151(2) 0.0202(2) 0.0166(2) -0.00351(16) -0.00175(15) -0.00176(15)
Cl2 0.0164(2) 0.0211(2) 0.0178(2) -0.00071(16) -0.00358(16) -0.00302(16)
O1 0.0147(6) 0.0203(6) 0.0187(7) -0.0080(5) -0.0062(5) 0.0037(5)
N1 0.0123(7) 0.0156(7) 0.0153(7) -0.0036(6) -0.0034(6) -0.0004(5)
N2 0.0150(7) 0.0172(7) 0.0143(8) -0.0035(6) -0.0026(6) -0.0016(6)
N3 0.0183(8) 0.0212(8) 0.0175(8) -0.0071(6) -0.0038(6) 0.0028(6)
C1 0.0127(8) 0.0150(8) 0.0154(9) -0.0013(6) -0.0011(7) -0.0018(6)
C2 0.0140(8) 0.0180(9) 0.0152(9) -0.0025(7) -0.0040(7) -0.0001(7)
C3 0.0162(9) 0.0178(9) 0.0158(9) -0.0023(7) -0.0005(7) -0.0024(7)
C4 0.0160(9) 0.0206(9) 0.0183(9) -0.0036(7) -0.0019(7) 0.0028(7)
C5 0.0138(8) 0.0217(9) 0.0178(9) -0.0039(7) -0.0046(7) 0.0006(7)
C6 0.0133(8) 0.0170(8) 0.0154(9) -0.0018(7) -0.0016(7) -0.0005(6)
C7 0.0116(8) 0.0175(8) 0.0174(9) -0.0015(7) -0.0033(7) -0.0001(6)
C8 0.0150(8) 0.0156(8) 0.0147(9) -0.0020(7) -0.0020(7) -0.0021(6)
C9 0.0159(9) 0.0188(9) 0.0192(9) -0.0038(7) -0.0050(7) 0.0008(7)
C10 0.0177(9) 0.0220(9) 0.0202(10) -0.0034(7) -0.0087(7) -0.0002(7)
C11 0.0210(9) 0.0189(9) 0.0152(9) -0.0039(7) -0.0053(7) -0.0038(7)
C12 0.0181(9) 0.0175(9) 0.0138(9) -0.0018(7) -0.0009(7) -0.0040(7)
C13 0.0204(9) 0.0186(9) 0.0160(9) -0.0050(7) -0.0001(7) -0.0035(7)
C14 0.0185(9) 0.0205(9) 0.0209(10) -0.0069(7) -0.0006(7) 0.0013(7)
C15 0.0151(9) 0.0217(9) 0.0188(9) -0.0050(7) -0.0031(7) 0.0007(7)
C16 0.0142(8) 0.0174(8) 0.0133(9) -0.0015(7) -0.0027(7) -0.0027(7)
C17 0.0123(8) 0.0229(9) 0.0168(9) -0.0079(7) -0.0037(7) 0.0035(7)
C18 0.0171(9) 0.0238(10) 0.0229(10) -0.0018(8) -0.0019(7) 0.0008(7)
C19 0.0232(10) 0.0269(10) 0.0227(10) 0.0005(8) -0.0036(8) 0.0062(8)
C20 0.0183(9) 0.0335(11) 0.0199(10) -0.0093(8) -0.0076(7) 0.0094(8)
C21 0.0153(9) 0.0298(10) 0.0308(11) -0.0099(8) -0.0068(8) -0.0005(8)
C22 0.0174(9) 0.0208(9) 0.0252(10) -0.0057(7) -0.0054(7) 0.0009(7)
C23 0.0211(9) 0.0234(9) 0.0162(9) -0.0074(7) -0.0032(7) -0.0002(7)
C24 0.0264(11) 0.0355(12) 0.0292(12) -0.0102(9) -0.0010(9) -0.0094(9)
C25 0.0277(10) 0.0204(9) 0.0205(10) -0.0072(7) -0.0046(8) 0.0059(8)
C26 0.0285(11) 0.0335(11) 0.0202(10) -0.0061(8) -0.0028(8) 0.0106(9)
C27 0.0268(11) 0.0308(11) 0.0249(11) -0.0059(8) -0.0013(8) -0.0084(8)
Cl3 0.0191(2) 0.0289(2) 0.0375(3) -0.0042(2) -0.00676(19) -0.00139(18)
Cl4 0.0330(3) 0.0394(3) 0.0315(3) 0.0011(2) -0.0072(2) -0.0054(2)

loop_
_atom_type_symbol
_atom_type_description
_atom_type_scat_dispersion_real
_atom_type_scat_dispersion_imag
_atom_type_scat_source
C C 0.0181 0.0091 'International Tables Vol C Tables 4.2.6.8 and 6.1.1.4'
H H 0.0000 0.0000 'International Tables Vol C Tables 4.2.6.8 and 6.1.1.4'
N N 0.0311 0.0180 'International Tables Vol C Tables 4.2.6.8 and 6.1.1.4'
O O 0.0492 0.0322 'International Tables Vol C Tables 4.2.6.8 and 6.1.1.4'
Cl Cl 0.3639 0.7018 'International Tables Vol C Tables 4.2.6.8 and 6.1.1.4'
Sn Sn 0.0259 5.4591 'International Tables Vol C Tables 4.2.6.8 and 6.1.1.4'

loop_
_geom_angle_atom_site_label_1
_geom_angle_atom_site_label_2
_geom_angle_atom_site_label_3
_geom_angle
O1 Sn1 C17 98.63(6)
O1 Sn1 N1 88.96(5)
C17 Sn1 N1 172.14(6)
O1 Sn1 N2 163.55(5)
C17 Sn1 N2 97.61(6)
N1 Sn1 N2 74.91(5)
O1 Sn1 Cl2 88.76(4)
C17 Sn1 Cl2 95.93(5)
N1 Sn1 Cl2 86.23(4)
N2 Sn1 Cl2 87.02(4)
O1 Sn1 Cl1 91.32(4)
C17 Sn1 Cl1 94.70(5)
N1 Sn1 Cl1 83.02(4)
N2 Sn1 Cl1 89.90(4)
Cl2 Sn1 Cl1 169.243(15)
C1 O1 Sn1 130.48(11)
C7 N1 C8 120.75(15)
C7 N1 Sn1 122.57(12)
C8 N1 Sn1 116.66(11)
C15 N2 C16 120.16(16)
C15 N2 Sn1 125.24(12)
C16 N2 Sn1 114.60(11)
C3 N3 C23 122.48(15)
C3 N3 C25 121.38(16)
C23 N3 C25 115.97(15)
O1 C1 C2 117.13(16)
O1 C1 C6 122.55(16)
C2 C1 C6 120.31(16)
C1 C2 C3 121.85(17)
C1 C2 H2 119.1
C3 C2 H2 119.1
N3 C3 C2 122.11(17)
N3 C3 C4 120.31(16)
C2 C3 C4 117.57(16)
C5 C4 C3 120.35(17)
C5 C4 H4 119.8
C3 C4 H4 119.8
C4 C5 C6 123.24(17)
C4 C5 H5 118.4
C6 C5 H5 118.4
C7 C6 C5 116.33(16)
C7 C6 C1 126.99(16)
C5 C6 C1 116.67(16)
N1 C7 C6 128.33(17)
N1 C7 H7 115.8
C6 C7 H7 115.8
C9 C8 N1 126.47(16)
C9 C8 C16 117.78(16)
N1 C8 C16 115.75(15)
C8 C9 C10 120.82(17)
C8 C9 H9 119.6
C10 C9 H9 119.6
C11 C10 C9 122.02(17)
C11 C10 H10 119.0
C9 C10 H10 119.0
C10 C11 C12 119.29(17)
C10 C11 H11 120.4
C12 C11 H11 120.4
C11 C12 C13 123.49(17)
C11 C12 C16 119.11(17)
C13 C12 C16 117.40(17)
C14 C13 C12 120.15(17)
C14 C13 H13 119.9
C12 C13 H13 119.9
C13 C14 C15 119.11(17)
C13 C14 H14 120.4
C15 C14 H14 120.4
N2 C15 C14 122.04(17)
N2 C15 H15 119.0
C14 C15 H15 119.0
N2 C16 C12 121.11(16)
N2 C16 C8 117.91(16)
C12 C16 C8 120.98(16)
C18 C17 C22 118.33(17)
C18 C17 Sn1 120.68(13)
C22 C17 Sn1 120.85(13)
C19 C18 C17 120.80(18)
C19 C18 H18 119.6
C17 C18 H18 119.6
C20 C19 C18 120.16(18)
C20 C19 H19 119.9
C18 C19 H19 119.9
C19 C20 C21 119.87(18)
C19 C20 H20 120.1
C21 C20 H20 120.1
C20 C21 C22 120.23(18)
C20 C21 H21 119.9
C22 C21 H21 119.9
C21 C22 C17 120.57(18)
C21 C22 H22 119.7
C17 C22 H22 119.7
N3 C23 C24 112.02(16)
N3 C23 H23A 109.2
C24 C23 H23A 109.2
N3 C23 H23B 109.2
C24 C23 H23B 109.2
H23A C23 H23B 107.9
C23 C24 H24A 109.5
C23 C24 H24B 109.5
H24A C24 H24B 109.5
C23 C24 H24C 109.5
H24A C24 H24C 109.5
H24B C24 H24C 109.5
N3 C25 C26 113.49(16)
N3 C25 H25A 108.9
C26 C25 H25A 108.9
N3 C25 H25B 108.9
C26 C25 H25B 108.9
H25A C25 H25B 107.7
C25 C26 H26A 109.5
C25 C26 H26B 109.5
H26A C26 H26B 109.5
C25 C26 H26C 109.5
H26A C26 H26C 109.5
H26B C26 H26C 109.5
Cl4 C27 Cl3 111.39(12)
Cl4 C27 H27A 109.4
Cl3 C27 H27A 109.4
Cl4 C27 H27B 109.4
Cl3 C27 H27B 109.4
H27A C27 H27B 108.0

loop_
_geom_bond_atom_site_label_1
_geom_bond_atom_site_label_2
_geom_bond_distance
Sn1 O1 2.0361(12)
Sn1 C17 2.1457(18)
Sn1 N1 2.1673(15)
Sn1 N2 2.2417(15)
Sn1 Cl2 2.4692(4)
Sn1 Cl1 2.4995(4)
O1 C1 1.326(2)
N1 C7 1.328(2)
N1 C8 1.407(2)
N2 C15 1.325(2)
N2 C16 1.366(2)
N3 C3 1.350(2)
N3 C23 1.466(2)
N3 C25 1.479(2)
C1 C2 1.385(3)
C1 C6 1.435(3)
C2 C3 1.420(2)
C2 H2 0.9500
C3 C4 1.434(3)
C4 C5 1.352(3)
C4 H4 0.9500
C5 C6 1.427(2)
C5 H5 0.9500
C6 C7 1.396(3)
C7 H7 0.9500
C8 C9 1.383(3)
C8 C16 1.431(2)
C9 C10 1.404(3)
C9 H9 0.9500
C10 C11 1.369(3)
C10 H10 0.9500
C11 C12 1.412(3)
C11 H11 0.9500
C12 C13 1.413(3)
C12 C16 1.416(3)
C13 C14 1.372(3)
C13 H13 0.9500
C14 C15 1.402(3)
C14 H14 0.9500
C15 H15 0.9500
C17 C18 1.396(3)
C17 C22 1.399(3)
C18 C19 1.394(3)
C18 H18 0.9500
C19 C20 1.382(3)
C19 H19 0.9500
C20 C21 1.383(3)
C20 H20 0.9500
C21 C22 1.396(3)
C21 H21 0.9500
C22 H22 0.9500
C23 C24 1.526(3)
C23 H23A 0.9900
C23 H23B 0.9900
C24 H24A 0.9800
C24 H24B 0.9800
C24 H24C 0.9800
C25 C26 1.521(3)
C25 H25A 0.9900
C25 H25B 0.9900
C26 H26A 0.9800
C26 H26B 0.9800
C26 H26C 0.9800
C27 Cl4 1.762(2)
C27 Cl3 1.776(2)
C27 H27A 0.9900
C27 H27B 0.9900
